data_1577444
loop_
_publ_author_name
'Koshelev, Ivan V.'
'Selikhov, Alexander N.'
'Cherkasov, Anton'
'Aysin, Rinat R.'
'Trifonov, Alexander A.'

_publ_section_title
;
 Highly regio- and E-stereoselective C=C bond transposition catalyzed by
 tris(benzhydryl) sodium calciate. Proof of synergy: one metal is good,
 but two are better
;
_journal_name_full 'Chemical Science'
_journal_paper_doi 10.1039/D6SC03562K
_journal_year 2026
_chemical_formula_moiety 'C63 H81 Ca Na'
_chemical_formula_sum 'C63 H81 Ca Na'
_chemical_formula_weight 901.34
_space_group_crystal_system triclinic
_space_group_IT_number 2
_space_group_name_Hall '-P 1'
_space_group_name_H-M_alt 'P -1'
_atom_sites_solution_hydrogens mixed
_atom_sites_solution_primary dual
_atom_sites_solution_secondary difmap
_audit_creation_method SHELXL-2019/3
_audit_update_record
;
2025-07-02 deposited with the CCDC.	2026-06-26 downloaded from the CCDC.
;
_cell_angle_alpha 63.424(3)
_cell_angle_beta 77.319(3)
_cell_angle_gamma 69.659(3)
_cell_formula_units_Z 2
_cell_length_a 11.8319(3)
_cell_length_b 16.0165(5)
_cell_length_c 16.8588(5)
_cell_measurement_reflns_used 10323
_cell_measurement_temperature 100(2)
_cell_measurement_theta_max 25.67
_cell_measurement_theta_min 2.22
_cell_volume 2671.28(16)
_computing_cell_refinement 'CAP 42.101a'
_computing_data_collection 'CAP 42.101a'
_computing_data_reduction 'CAP 42.101a'
_computing_structure_refinement 'SHELXL 2019/2'
_computing_structure_solution 'SHELXT 2018/2'
_diffrn_ambient_temperature 100(2)
_diffrn_measured_fraction_theta_full 0.999
_diffrn_measured_fraction_theta_max 0.998
_diffrn_measurement_device_type 'Rigaku OD Xcalibur E'
_diffrn_measurement_method '\w scans'
_diffrn_radiation_type MoK\a
_diffrn_radiation_wavelength 0.71073
_diffrn_reflns_av_R_equivalents 0.0792
_diffrn_reflns_av_unetI/netI 0.0722
_diffrn_reflns_Laue_measured_fraction_full 0.999
_diffrn_reflns_Laue_measured_fraction_max 0.998
_diffrn_reflns_limit_h_max 14
_diffrn_reflns_limit_h_min -14
_diffrn_reflns_limit_k_max 19
_diffrn_reflns_limit_k_min -19
_diffrn_reflns_limit_l_max 20
_diffrn_reflns_limit_l_min -20
_diffrn_reflns_number 55996
_diffrn_reflns_point_group_measured_fraction_full 0.999
_diffrn_reflns_point_group_measured_fraction_max 0.998
_diffrn_reflns_theta_full 25.242
_diffrn_reflns_theta_max 25.681
_diffrn_reflns_theta_min 1.963
_diffrn_source 'fine-focus sealed tube'
_exptl_absorpt_coefficient_mu 0.163
_exptl_absorpt_correction_T_max 0.978
_exptl_absorpt_correction_T_min 0.931
_exptl_absorpt_correction_type analytical
_exptl_absorpt_process_details 'CAP 42.101a'
_exptl_crystal_colour red
_exptl_crystal_density_diffrn 1.121
_exptl_crystal_description plate
_exptl_crystal_F_000 980
_exptl_crystal_size_max 0.590
_exptl_crystal_size_mid 0.430
_exptl_crystal_size_min 0.140
_refine_diff_density_max 0.349
_refine_diff_density_min -0.467
_refine_diff_density_rms 0.058
_refine_ls_extinction_method none
_refine_ls_goodness_of_fit_ref 1.022
_refine_ls_hydrogen_treatment mixed
_refine_ls_matrix_type full
_refine_ls_number_parameters 624
_refine_ls_number_reflns 10147
_refine_ls_number_restraints 0
_refine_ls_restrained_S_all 1.022
_refine_ls_R_factor_all 0.1026
_refine_ls_R_factor_gt 0.0554
_refine_ls_shift/su_max 0.000
_refine_ls_shift/su_mean 0.000
_refine_ls_structure_factor_coef Fsqd
_refine_ls_weighting_details 'w=1/[\s^2^(Fo^2^)+(0.0598P)^2^+1.2084P] where P=(Fo^2^+2Fc^2^)/3'
_refine_ls_weighting_scheme calc
_refine_ls_wR_factor_gt 0.1189
_refine_ls_wR_factor_ref 0.1419
_reflns_Friedel_coverage 0.000
_reflns_number_gt 6639
_reflns_number_total 10147
_reflns_threshold_expression 'I > 2\s(I)'
_cod_data_source_file d6sc03562k2.cif
_cod_data_source_block canacph2
_cod_original_cell_volume 2671.27(17)
_cod_database_code 1577444
_shelx_shelxl_version_number 2019/3
_shelx_space_group_comment
;
The symmetry employed for this shelxl refinement is uniquely defined
by the following loop, which should always be used as a source of
symmetry information in preference to the above space-group names.
They are only intended as comments.
;
_shelx_estimated_absorpt_t_min 0.910
_shelx_estimated_absorpt_t_max 0.977

loop_
_space_group_symop_operation_xyz
'x, y, z'
'-x, -y, -z'

loop_
_atom_site_label
_atom_site_type_symbol
_atom_site_fract_x
_atom_site_fract_y
_atom_site_fract_z
_atom_site_U_iso_or_equiv
_atom_site_adp_type
_atom_site_occupancy
_atom_site_site_symmetry_order
_atom_site_calc_flag
_atom_site_refinement_flags_posn
_atom_site_refinement_flags_adp
_atom_site_refinement_flags_occupancy
_atom_site_disorder_assembly
_atom_site_disorder_group
Ca1 Ca 0.49252(5) 0.37408(4) 0.23221(4) 0.02414(15) Uani 1 1 d . . . . .
Na1 Na 0.26827(9) 0.59342(7) 0.29078(6) 0.0222(2) Uani 1 1 d . . . . .
C1 C 0.1787(2) 0.4589(2) 0.29630(18) 0.0245(6) Uani 1 1 d . . . . .
H1A H 0.182(2) 0.4363(17) 0.3588(17) 0.014(6) Uiso 1 1 d . . . . .
C2 C 0.2495(2) 0.39064(19) 0.26014(18) 0.0227(6) Uani 1 1 d . . . . .
C3 C 0.3109(2) 0.29457(19) 0.31948(18) 0.0241(6) Uani 1 1 d . . . . .
H3A H 0.298224 0.278327 0.381639 0.029 Uiso 1 1 calc R U . . .
C4 C 0.3872(2) 0.22506(19) 0.29056(18) 0.0264(6) Uani 1 1 d . . . . .
H4A H 0.425404 0.163065 0.333480 0.032 Uiso 1 1 calc R U . . .
C5 C 0.4112(2) 0.24191(19) 0.19972(18) 0.0233(6) Uani 1 1 d . . . . .
C6 C 0.3524(2) 0.33543(18) 0.14039(18) 0.0225(6) Uani 1 1 d . . . . .
H6A H 0.365600 0.350569 0.078424 0.027 Uiso 1 1 calc R U . . .
C7 C 0.2758(2) 0.40685(19) 0.16855(18) 0.0225(6) Uani 1 1 d . . . . .
H7A H 0.239358 0.469019 0.125010 0.027 Uiso 1 1 calc R U . . .
C8 C 0.4907(2) 0.15990(19) 0.17106(18) 0.0276(6) Uani 1 1 d . . . . .
C9 C 0.6210(3) 0.1314(2) 0.1953(2) 0.0425(8) Uani 1 1 d . . . . .
H9A H 0.654405 0.186819 0.161280 0.064 Uiso 1 1 calc R U . . .
H9B H 0.670830 0.075954 0.181035 0.064 Uiso 1 1 calc R U . . .
H9C H 0.620727 0.113477 0.259078 0.064 Uiso 1 1 calc R U . . .
C10 C 0.4908(3) 0.1904(2) 0.0723(2) 0.0522(10) Uani 1 1 d . . . . .
H10A H 0.407771 0.209907 0.056577 0.078 Uiso 1 1 calc R U . . .
H10B H 0.539699 0.135596 0.056651 0.078 Uiso 1 1 calc R U . . .
H10C H 0.525156 0.245361 0.039527 0.078 Uiso 1 1 calc R U . . .
C11 C 0.4415(3) 0.0712(2) 0.2216(2) 0.0407(8) Uani 1 1 d . . . . .
H11A H 0.356061 0.090385 0.211292 0.061 Uiso 1 1 calc R U . . .
H11B H 0.449715 0.046399 0.285359 0.061 Uiso 1 1 calc R U . . .
H11C H 0.487437 0.020119 0.200302 0.061 Uiso 1 1 calc R U . . .
C12 C 0.0785(2) 0.54401(19) 0.26217(17) 0.0227(6) Uani 1 1 d . . . . .
C13 C 0.0194(2) 0.5963(2) 0.31613(19) 0.0263(6) Uani 1 1 d . . . . .
H13A H 0.053(2) 0.5737(19) 0.3751(18) 0.025(7) Uiso 1 1 d . . . . .
C14 C -0.0834(2) 0.6743(2) 0.29297(19) 0.0284(6) Uani 1 1 d . . . . .
H14A H -0.119244 0.706313 0.331911 0.034 Uiso 1 1 calc R U . . .
C15 C -0.1363(2) 0.70731(19) 0.21392(18) 0.0264(6) Uani 1 1 d . . . . .
C16 C -0.0767(2) 0.6587(2) 0.15945(18) 0.0269(6) Uani 1 1 d . . . . .
H16A H -0.109118 0.679553 0.104628 0.032 Uiso 1 1 calc R U . . .
C17 C 0.0268(2) 0.58183(19) 0.18048(18) 0.0254(6) Uani 1 1 d . . . . .
H17A H 0.064566 0.553347 0.139029 0.030 Uiso 1 1 calc R U . . .
C18 C -0.2540(2) 0.7910(2) 0.1921(2) 0.0311(7) Uani 1 1 d . . . . .
C19 C -0.2311(3) 0.8841(2) 0.1799(3) 0.0496(9) Uani 1 1 d . . . . .
H19A H -0.206103 0.875293 0.235478 0.074 Uiso 1 1 calc R U . . .
H19B H -0.305469 0.938058 0.164008 0.074 Uiso 1 1 calc R U . . .
H19C H -0.167125 0.898789 0.132334 0.074 Uiso 1 1 calc R U . . .
C20 C -0.3014(3) 0.8110(2) 0.1062(2) 0.0418(8) Uani 1 1 d . . . . .
H20A H -0.315726 0.751986 0.111361 0.063 Uiso 1 1 calc R U . . .
H20B H -0.241597 0.830058 0.056282 0.063 Uiso 1 1 calc R U . . .
H20C H -0.377282 0.863772 0.095730 0.063 Uiso 1 1 calc R U . . .
C21 C -0.3516(3) 0.7651(3) 0.2683(2) 0.0468(9) Uani 1 1 d . . . . .
H21A H -0.324537 0.754930 0.323667 0.070 Uiso 1 1 calc R U . . .
H21B H -0.365811 0.705310 0.275265 0.070 Uiso 1 1 calc R U . . .
H21C H -0.426793 0.818449 0.254490 0.070 Uiso 1 1 calc R U . . .
C22 C 0.4987(2) 0.53572(19) 0.10283(17) 0.0205(6) Uani 1 1 d . . . . .
H22A H 0.458(2) 0.5195(17) 0.0734(16) 0.015(6) Uiso 1 1 d . . . . .
C23 C 0.6257(2) 0.48433(18) 0.10610(16) 0.0196(6) Uani 1 1 d . . . . .
C24 C 0.6660(2) 0.39769(19) 0.09120(17) 0.0208(6) Uani 1 1 d . . . . .
H24A H 0.609(2) 0.3833(18) 0.0718(17) 0.020(7) Uiso 1 1 d . . . . .
C25 C 0.7844(2) 0.33857(18) 0.09838(16) 0.0213(6) Uani 1 1 d . . . . .
H25A H 0.805687 0.282238 0.086318 0.026 Uiso 1 1 calc R U . . .
C26 C 0.8729(2) 0.35957(18) 0.12277(16) 0.0194(5) Uani 1 1 d . . . . .
C27 C 0.8351(2) 0.44453(18) 0.13753(17) 0.0214(6) Uani 1 1 d . . . . .
H27A H 0.892957 0.461830 0.153727 0.026 Uiso 1 1 calc R U . . .
C28 C 0.7182(2) 0.50475(18) 0.12991(16) 0.0205(6) Uani 1 1 d . . . . .
H28A H 0.698772 0.561596 0.140875 0.025 Uiso 1 1 calc R U . . .
C29 C 1.0055(2) 0.29757(19) 0.12930(17) 0.0224(6) Uani 1 1 d . . . . .
C30 C 1.0838(2) 0.3588(2) 0.05819(18) 0.0267(6) Uani 1 1 d . . . . .
H30A H 1.054508 0.383109 -0.000419 0.040 Uiso 1 1 calc R U . . .
H30B H 1.167949 0.318442 0.058565 0.040 Uiso 1 1 calc R U . . .
H30C H 1.079047 0.413960 0.070948 0.040 Uiso 1 1 calc R U . . .
C31 C 1.0471(2) 0.2657(2) 0.22141(18) 0.0303(7) Uani 1 1 d . . . . .
H31A H 1.041106 0.323367 0.230567 0.045 Uiso 1 1 calc R U . . .
H31B H 1.131185 0.224742 0.224852 0.045 Uiso 1 1 calc R U . . .
H31C H 0.995542 0.228533 0.267501 0.045 Uiso 1 1 calc R U . . .
C32 C 1.0255(3) 0.2059(2) 0.1141(2) 0.0312(7) Uani 1 1 d . . . . .
H32A H 1.003972 0.224668 0.054318 0.047 Uiso 1 1 calc R U . . .
H32B H 0.974555 0.166642 0.158392 0.047 Uiso 1 1 calc R U . . .
H32C H 1.110607 0.167626 0.120047 0.047 Uiso 1 1 calc R U . . .
C33 C 0.4287(2) 0.61735(18) 0.12361(16) 0.0208(6) Uani 1 1 d . . . . .
C34 C 0.3053(2) 0.66156(19) 0.10207(17) 0.0234(6) Uani 1 1 d . . . . .
H34A H 0.272406 0.634430 0.075795 0.028 Uiso 1 1 calc R U . . .
C35 C 0.2324(2) 0.74161(19) 0.11771(18) 0.0252(6) Uani 1 1 d . . . . .
H35A H 0.151122 0.767229 0.102047 0.030 Uiso 1 1 calc R U . . .
C36 C 0.2730(2) 0.78710(19) 0.15591(18) 0.0247(6) Uani 1 1 d . . . . .
C37 C 0.3916(2) 0.74187(19) 0.18119(18) 0.0250(6) Uani 1 1 d . . . . .
H37A H 0.422654 0.768055 0.209532 0.030 Uiso 1 1 calc R U . . .
C38 C 0.4661(2) 0.66034(19) 0.16674(17) 0.0238(6) Uani 1 1 d . . . . .
H38A H 0.545310 0.632394 0.186599 0.029 Uiso 1 1 calc R U . . .
C39 C 0.1930(3) 0.8794(2) 0.16671(19) 0.0292(7) Uani 1 1 d . . . . .
C40 C 0.1548(4) 0.9588(2) 0.0750(2) 0.0547(10) Uani 1 1 d . . . . .
H40A H 0.112725 0.935820 0.048284 0.082 Uiso 1 1 calc R U . . .
H40B H 0.226739 0.973422 0.036417 0.082 Uiso 1 1 calc R U . . .
H40C H 0.100699 1.017891 0.081652 0.082 Uiso 1 1 calc R U . . .
C41 C 0.2558(3) 0.9166(2) 0.2087(3) 0.0487(9) Uani 1 1 d . . . . .
H41A H 0.278923 0.866706 0.267710 0.073 Uiso 1 1 calc R U . . .
H41B H 0.200582 0.975961 0.214294 0.073 Uiso 1 1 calc R U . . .
H41C H 0.328258 0.931176 0.170970 0.073 Uiso 1 1 calc R U . . .
C42 C 0.0794(3) 0.8595(2) 0.2272(2) 0.0443(8) Uani 1 1 d . . . . .
H42A H 0.102539 0.811821 0.286911 0.066 Uiso 1 1 calc R U . . .
H42B H 0.037919 0.833785 0.202814 0.066 Uiso 1 1 calc R U . . .
H42C H 0.025163 0.920322 0.230412 0.066 Uiso 1 1 calc R U . . .
C43 C 0.5254(2) 0.40806(19) 0.36215(18) 0.0235(6) Uani 1 1 d . . . . .
H43A H 0.578(2) 0.4488(19) 0.3216(17) 0.022(7) Uiso 1 1 d . . . . .
C44 C 0.5818(2) 0.30453(19) 0.39051(17) 0.0220(6) Uani 1 1 d . . . . .
C45 C 0.6794(2) 0.27132(19) 0.33548(17) 0.0213(6) Uani 1 1 d . . . . .
H45A H 0.705462 0.318419 0.282353 0.026 Uiso 1 1 calc R U . . .
C46 C 0.7384(2) 0.17350(19) 0.35557(17) 0.0225(6) Uani 1 1 d . . . . .
H46A H 0.803204 0.156189 0.315992 0.027 Uiso 1 1 calc R U . . .
C47 C 0.7057(2) 0.10010(19) 0.43185(18) 0.0241(6) Uani 1 1 d . . . . .
C48 C 0.6092(2) 0.13177(19) 0.48668(18) 0.0267(6) Uani 1 1 d . . . . .
H48A H 0.584335 0.083928 0.539760 0.032 Uiso 1 1 calc R U . . .
C49 C 0.5485(2) 0.2285(2) 0.46783(18) 0.0262(6) Uani 1 1 d . . . . .
H49A H 0.483020 0.244762 0.507439 0.031 Uiso 1 1 calc R U . . .
C50 C 0.7695(3) -0.0085(2) 0.45714(19) 0.0310(7) Uani 1 1 d . . . . .
C51 C 0.8227(3) -0.0528(2) 0.5474(2) 0.0408(8) Uani 1 1 d . . . . .
H51A H 0.757499 -0.044455 0.592870 0.061 Uiso 1 1 calc R U . . .
H51B H 0.881023 -0.019759 0.543273 0.061 Uiso 1 1 calc R U . . .
H51C H 0.863473 -0.122351 0.563709 0.061 Uiso 1 1 calc R U . . .
C52 C 0.6795(3) -0.0606(2) 0.4626(2) 0.0394(8) Uani 1 1 d . . . . .
H52A H 0.644980 -0.031348 0.405083 0.059 Uiso 1 1 calc R U . . .
H52B H 0.614580 -0.053841 0.508686 0.059 Uiso 1 1 calc R U . . .
H52C H 0.721188 -0.129762 0.477485 0.059 Uiso 1 1 calc R U . . .
C53 C 0.8733(3) -0.0259(2) 0.3885(2) 0.0377(7) Uani 1 1 d . . . . .
H53A H 0.841516 0.001837 0.330169 0.057 Uiso 1 1 calc R U . . .
H53B H 0.911393 -0.096082 0.406579 0.057 Uiso 1 1 calc R U . . .
H53C H 0.933375 0.005381 0.384779 0.057 Uiso 1 1 calc R U . . .
C54 C 0.4345(2) 0.45949(19) 0.41070(17) 0.0231(6) Uani 1 1 d . . . . .
C55 C 0.4364(2) 0.55235(19) 0.39846(17) 0.0250(6) Uani 1 1 d . . . . .
H55A H 0.503209 0.575314 0.364665 0.030 Uiso 1 1 calc R U . . .
C56 C 0.3450(2) 0.6113(2) 0.43358(17) 0.0238(6) Uani 1 1 d . . . . .
H56A H 0.350605 0.673469 0.422145 0.029 Uiso 1 1 calc R U . . .
C57 C 0.2448(2) 0.58179(19) 0.48540(17) 0.0234(6) Uani 1 1 d . . . . .
C58 C 0.2450(2) 0.48814(19) 0.50138(17) 0.0248(6) Uani 1 1 d . . . . .
H58A H 0.180298 0.464053 0.538240 0.030 Uiso 1 1 calc R U . . .
C59 C 0.3349(2) 0.42917(19) 0.46599(17) 0.0245(6) Uani 1 1 d . . . . .
H59A H 0.329760 0.366338 0.479153 0.029 Uiso 1 1 calc R U . . .
C60 C 0.1435(2) 0.6425(2) 0.52911(18) 0.0271(6) Uani 1 1 d . . . . .
C61 C 0.1488(3) 0.5889(2) 0.63035(18) 0.0328(7) Uani 1 1 d . . . . .
H61A H 0.228518 0.579479 0.646283 0.049 Uiso 1 1 calc R U . . .
H61B H 0.134983 0.525395 0.650286 0.049 Uiso 1 1 calc R U . . .
H61C H 0.086286 0.627627 0.659167 0.049 Uiso 1 1 calc R U . . .
C62 C 0.0194(2) 0.6556(2) 0.5042(2) 0.0319(7) Uani 1 1 d . . . . .
H62A H -0.044117 0.692444 0.534222 0.048 Uiso 1 1 calc R U . . .
H62B H 0.007814 0.591510 0.522913 0.048 Uiso 1 1 calc R U . . .
H62C H 0.015150 0.691117 0.439695 0.048 Uiso 1 1 calc R U . . .
C63 C 0.1570(3) 0.7445(2) 0.5002(2) 0.0317(7) Uani 1 1 d . . . . .
H63A H 0.235375 0.738285 0.515835 0.048 Uiso 1 1 calc R U . . .
H63B H 0.092008 0.780007 0.530557 0.048 Uiso 1 1 calc R U . . .
H63C H 0.152060 0.780166 0.435698 0.048 Uiso 1 1 calc R U . . .

loop_
_atom_site_aniso_label
_atom_site_aniso_U_11
_atom_site_aniso_U_22
_atom_site_aniso_U_33
_atom_site_aniso_U_23
_atom_site_aniso_U_13
_atom_site_aniso_U_12
Ca1 0.0235(3) 0.0225(3) 0.0241(3) -0.0061(2) -0.0023(2) -0.0081(2)
Na1 0.0252(6) 0.0204(5) 0.0211(6) -0.0066(5) -0.0004(4) -0.0101(4)
C1 0.0283(16) 0.0258(15) 0.0178(15) -0.0058(13) -0.0025(12) -0.0096(12)
C2 0.0177(14) 0.0249(15) 0.0267(15) -0.0083(12) 0.0002(11) -0.0114(12)
C3 0.0271(15) 0.0229(14) 0.0210(15) -0.0050(12) 0.0013(11) -0.0129(12)
C4 0.0265(15) 0.0198(14) 0.0282(16) -0.0037(12) -0.0021(12) -0.0093(12)
C5 0.0213(14) 0.0219(14) 0.0260(15) -0.0086(12) 0.0009(11) -0.0084(12)
C6 0.0208(14) 0.0233(14) 0.0230(15) -0.0063(12) -0.0029(11) -0.0093(12)
C7 0.0209(14) 0.0181(14) 0.0269(15) -0.0043(12) -0.0060(11) -0.0076(11)
C8 0.0274(16) 0.0212(15) 0.0303(17) -0.0088(13) 0.0011(12) -0.0066(12)
C9 0.0282(17) 0.0324(18) 0.071(2) -0.0298(18) 0.0023(16) -0.0059(14)
C10 0.067(3) 0.040(2) 0.040(2) -0.0243(17) -0.0039(17) 0.0061(18)
C11 0.0385(19) 0.0281(17) 0.058(2) -0.0223(16) 0.0083(15) -0.0132(14)
C12 0.0218(14) 0.0217(14) 0.0255(15) -0.0083(12) -0.0006(11) -0.0099(12)
C13 0.0281(16) 0.0257(15) 0.0267(16) -0.0106(13) -0.0020(12) -0.0096(13)
C14 0.0287(16) 0.0255(15) 0.0355(17) -0.0177(14) 0.0027(13) -0.0088(13)
C15 0.0261(15) 0.0212(14) 0.0311(17) -0.0077(13) -0.0011(12) -0.0106(12)
C16 0.0259(15) 0.0283(16) 0.0263(16) -0.0097(13) -0.0026(12) -0.0089(13)
C17 0.0228(15) 0.0262(15) 0.0268(16) -0.0117(13) 0.0002(11) -0.0066(12)
C18 0.0236(16) 0.0273(16) 0.0415(19) -0.0158(14) -0.0036(13) -0.0029(12)
C19 0.037(2) 0.0275(17) 0.082(3) -0.0210(19) -0.0146(18) -0.0010(15)
C20 0.0332(18) 0.0361(18) 0.051(2) -0.0155(16) -0.0100(15) -0.0034(15)
C21 0.0294(18) 0.054(2) 0.051(2) -0.0206(19) -0.0030(15) -0.0062(16)
C22 0.0223(14) 0.0235(14) 0.0189(14) -0.0079(12) -0.0021(11) -0.0108(12)
C23 0.0239(14) 0.0188(13) 0.0122(13) -0.0022(11) 0.0010(10) -0.0088(11)
C24 0.0205(14) 0.0243(15) 0.0188(14) -0.0078(12) -0.0009(11) -0.0094(12)
C25 0.0249(15) 0.0184(14) 0.0178(14) -0.0064(11) 0.0016(11) -0.0062(11)
C26 0.0204(14) 0.0185(13) 0.0124(13) -0.0008(11) 0.0008(10) -0.0063(11)
C27 0.0246(15) 0.0221(14) 0.0192(14) -0.0069(12) 0.0023(11) -0.0128(12)
C28 0.0226(14) 0.0179(13) 0.0197(14) -0.0066(11) 0.0019(11) -0.0078(11)
C29 0.0196(14) 0.0230(14) 0.0214(15) -0.0074(12) -0.0002(11) -0.0055(11)
C30 0.0204(14) 0.0285(15) 0.0284(16) -0.0115(13) 0.0011(12) -0.0056(12)
C31 0.0224(15) 0.0332(16) 0.0276(16) -0.0077(14) -0.0027(12) -0.0049(13)
C32 0.0236(16) 0.0247(15) 0.0393(18) -0.0107(14) -0.0017(13) -0.0037(12)
C33 0.0241(15) 0.0193(14) 0.0147(13) -0.0018(11) -0.0011(11) -0.0082(11)
C34 0.0234(15) 0.0244(15) 0.0233(15) -0.0087(12) -0.0039(11) -0.0077(12)
C35 0.0185(14) 0.0241(15) 0.0276(16) -0.0058(13) -0.0050(11) -0.0040(12)
C36 0.0242(15) 0.0221(14) 0.0267(16) -0.0087(13) 0.0013(12) -0.0092(12)
C37 0.0245(15) 0.0260(15) 0.0290(16) -0.0125(13) -0.0020(12) -0.0105(12)
C38 0.0181(14) 0.0244(15) 0.0265(15) -0.0075(12) -0.0035(11) -0.0060(12)
C39 0.0280(16) 0.0205(15) 0.0373(18) -0.0128(14) -0.0023(13) -0.0035(12)
C40 0.077(3) 0.0261(18) 0.048(2) -0.0131(17) -0.0121(19) 0.0028(18)
C41 0.037(2) 0.0397(19) 0.083(3) -0.041(2) -0.0047(18) -0.0060(16)
C42 0.0353(19) 0.045(2) 0.059(2) -0.0335(19) 0.0054(16) -0.0078(16)
C43 0.0244(15) 0.0217(14) 0.0188(14) -0.0038(12) 0.0001(11) -0.0071(12)
C44 0.0209(14) 0.0248(14) 0.0185(14) -0.0053(12) -0.0032(11) -0.0079(12)
C45 0.0227(14) 0.0211(14) 0.0173(14) -0.0035(11) -0.0016(11) -0.0087(11)
C46 0.0183(14) 0.0260(15) 0.0230(15) -0.0104(12) 0.0009(11) -0.0071(12)
C47 0.0191(14) 0.0224(14) 0.0238(15) -0.0036(12) -0.0038(11) -0.0043(11)
C48 0.0225(15) 0.0233(15) 0.0241(15) -0.0007(12) -0.0021(11) -0.0067(12)
C49 0.0204(14) 0.0324(16) 0.0215(15) -0.0089(13) 0.0015(11) -0.0072(12)
C50 0.0271(16) 0.0219(15) 0.0319(17) -0.0036(13) -0.0032(12) -0.0022(12)
C51 0.0350(18) 0.0322(17) 0.0310(18) 0.0004(14) -0.0091(14) 0.0045(14)
C52 0.0428(19) 0.0186(15) 0.043(2) -0.0017(14) -0.0031(15) -0.0072(14)
C53 0.0354(18) 0.0240(16) 0.0384(19) -0.0090(14) -0.0031(14) 0.0045(13)
C54 0.0235(15) 0.0227(14) 0.0172(14) -0.0044(12) -0.0029(11) -0.0040(12)
C55 0.0241(15) 0.0278(15) 0.0213(15) -0.0079(13) -0.0024(11) -0.0077(12)
C56 0.0272(15) 0.0238(14) 0.0186(14) -0.0076(12) -0.0054(11) -0.0046(12)
C57 0.0220(14) 0.0256(15) 0.0202(14) -0.0090(12) -0.0052(11) -0.0023(12)
C58 0.0234(15) 0.0286(15) 0.0195(15) -0.0059(12) -0.0012(11) -0.0095(12)
C59 0.0273(15) 0.0211(14) 0.0216(15) -0.0059(12) -0.0024(11) -0.0065(12)
C60 0.0257(15) 0.0306(16) 0.0251(16) -0.0136(13) -0.0014(12) -0.0054(13)
C61 0.0327(17) 0.0377(18) 0.0271(17) -0.0159(14) 0.0002(13) -0.0066(14)
C62 0.0259(16) 0.0378(17) 0.0341(17) -0.0210(15) -0.0011(13) -0.0038(13)
C63 0.0301(16) 0.0337(17) 0.0325(17) -0.0183(14) -0.0050(13) -0.0023(13)

loop_
_atom_type_symbol
_atom_type_description
_atom_type_scat_dispersion_real
_atom_type_scat_dispersion_imag
_atom_type_scat_source
C C 0.0033 0.0016 'International Tables Vol C Tables 4.2.6.8 and 6.1.1.4'
H H 0.0000 0.0000 'International Tables Vol C Tables 4.2.6.8 and 6.1.1.4'
Ca Ca 0.2262 0.3064 'International Tables Vol C Tables 4.2.6.8 and 6.1.1.4'
Na Na 0.0362 0.0249 'International Tables Vol C Tables 4.2.6.8 and 6.1.1.4'

loop_
_geom_angle_atom_site_label_1
_geom_angle_atom_site_label_2
_geom_angle_atom_site_label_3
_geom_angle
_geom_angle_site_symmetry_1
_geom_angle_site_symmetry_3
_geom_angle_publ_flag
C22 Ca1 C43 99.71(8) . . ?
C22 Ca1 C23 31.80(8) . . ?
C43 Ca1 C23 96.19(8) . . ?
C22 Ca1 C45 119.40(8) . . ?
C43 Ca1 C45 55.33(8) . . ?
C23 Ca1 C45 91.25(8) . . ?
C22 Ca1 C44 125.66(8) . . ?
C43 Ca1 C44 31.55(8) . . ?
C23 Ca1 C44 108.90(8) . . ?
C45 Ca1 C44 30.66(8) . . ?
C22 Ca1 C3 132.55(8) . . ?
C43 Ca1 C3 95.57(8) . . ?
C23 Ca1 C3 162.36(8) . . ?
C45 Ca1 C3 106.25(8) . . ?
C44 Ca1 C3 87.86(8) . . ?
C22 Ca1 C2 102.06(8) . . ?
C43 Ca1 C2 101.40(8) . . ?
C23 Ca1 C2 133.23(8) . . ?
C45 Ca1 C2 134.07(8) . . ?
C44 Ca1 C2 108.60(8) . . ?
C3 Ca1 C2 30.59(8) . . ?
C22 Ca1 C24 54.96(8) . . ?
C43 Ca1 C24 116.25(8) . . ?
C23 Ca1 C24 30.20(7) . . ?
C45 Ca1 C24 85.60(8) . . ?
C44 Ca1 C24 113.58(8) . . ?
C3 Ca1 C24 146.59(8) . . ?
C2 Ca1 C24 137.67(8) . . ?
C22 Ca1 C4 141.64(9) . . ?
C43 Ca1 C4 112.81(9) . . ?
C23 Ca1 C4 149.02(8) . . ?
C45 Ca1 C4 96.32(8) . . ?
C44 Ca1 C4 92.06(8) . . ?
C3 Ca1 C4 29.11(8) . . ?
C2 Ca1 C4 53.22(8) . . ?
C24 Ca1 C4 120.48(8) . . ?
C22 Ca1 C7 84.55(8) . . ?
C43 Ca1 C7 128.63(8) . . ?
C23 Ca1 C7 110.62(8) . . ?
C45 Ca1 C7 155.77(8) . . ?
C44 Ca1 C7 137.85(8) . . ?
C3 Ca1 C7 51.79(8) . . ?
C2 Ca1 C7 29.86(8) . . ?
C24 Ca1 C7 107.89(8) . . ?
C4 Ca1 C7 59.57(8) . . ?
C22 Ca1 C6 92.16(8) . . ?
C43 Ca1 C6 153.06(8) . . ?
C23 Ca1 C6 106.31(8) . . ?
C45 Ca1 C6 136.54(8) . . ?
C44 Ca1 C6 141.94(8) . . ?
C3 Ca1 C6 59.32(8) . . ?
C2 Ca1 C6 52.19(7) . . ?
C24 Ca1 C6 90.37(8) . . ?
C4 Ca1 C6 49.88(8) . . ?
C7 Ca1 C6 28.41(7) . . ?
C22 Ca1 C5 117.40(8) . . ?
C43 Ca1 C5 141.32(8) . . ?
C23 Ca1 C5 120.90(7) . . ?
C45 Ca1 C5 109.14(8) . . ?
C44 Ca1 C5 116.43(8) . . ?
C3 Ca1 C5 51.70(8) . . ?
C2 Ca1 C5 62.21(7) . . ?
C24 Ca1 C5 95.00(7) . . ?
C4 Ca1 C5 28.74(7) . . ?
C7 Ca1 C5 51.03(7) . . ?
C6 Ca1 C5 28.16(7) . . ?
C22 Ca1 H22A 20.3(5) . . ?
C43 Ca1 H22A 118.6(5) . . ?
C23 Ca1 H22A 43.9(5) . . ?
C45 Ca1 H22A 135.1(5) . . ?
C44 Ca1 H22A 146.0(5) . . ?
C3 Ca1 H22A 118.6(5) . . ?
C2 Ca1 H22A 90.2(5) . . ?
C24 Ca1 H22A 55.8(5) . . ?
C4 Ca1 H22A 121.6(5) . . ?
C7 Ca1 H22A 67.3(5) . . ?
C6 Ca1 H22A 71.9(5) . . ?
C5 Ca1 H22A 97.3(5) . . ?
C22 Ca1 H24A 58.2(5) . . ?
C43 Ca1 H24A 136.0(6) . . ?
C23 Ca1 H24A 44.0(5) . . ?
C45 Ca1 H24A 100.0(6) . . ?
C44 Ca1 H24A 130.1(6) . . ?
C3 Ca1 H24A 127.8(6) . . ?
C2 Ca1 H24A 119.3(6) . . ?
C24 Ca1 H24A 19.8(5) . . ?
C4 Ca1 H24A 105.0(5) . . ?
C7 Ca1 H24A 89.5(6) . . ?
C6 Ca1 H24A 70.5(6) . . ?
C5 Ca1 H24A 77.4(5) . . ?
H22A Ca1 H24A 50.7(7) . . ?
C1 Na1 C55 122.98(9) . . ?
C1 Na1 C54 93.33(8) . . ?
C55 Na1 C54 30.16(8) . . ?
C1 Na1 C12 30.21(8) . . ?
C55 Na1 C12 148.04(9) . . ?
C54 Na1 C12 121.37(8) . . ?
C1 Na1 C35 104.67(8) . . ?
C55 Na1 C35 127.31(9) . . ?
C54 Na1 C35 145.75(8) . . ?
C12 Na1 C35 84.59(8) . . ?
C1 Na1 C34 89.86(8) . . ?
C55 Na1 C34 124.51(8) . . ?
C54 Na1 C34 126.42(8) . . ?
C12 Na1 C34 81.94(8) . . ?
C35 Na1 C34 28.06(7) . . ?
C1 Na1 C13 52.37(8) . . ?
C55 Na1 C13 135.05(9) . . ?
C54 Na1 C13 123.14(9) . . ?
C12 Na1 C13 28.88(7) . . ?
C35 Na1 C13 90.58(8) . . ?
C34 Na1 C13 100.37(8) . . ?
C1 Na1 C56 129.95(9) . . ?
C55 Na1 C56 28.28(7) . . ?
C54 Na1 C56 51.55(8) . . ?
C12 Na1 C56 138.01(8) . . ?
C35 Na1 C56 124.46(8) . . ?
C34 Na1 C56 138.38(8) . . ?
C13 Na1 C56 113.13(8) . . ?
C1 Na1 C37 146.20(9) . . ?
C55 Na1 C37 78.69(8) . . ?
C54 Na1 C37 101.97(8) . . ?
C12 Na1 C37 133.21(8) . . ?
C35 Na1 C37 48.63(8) . . ?
C34 Na1 C37 56.81(7) . . ?
C13 Na1 C37 132.42(9) . . ?
C56 Na1 C37 82.00(8) . . ?
C1 Na1 C36 132.60(9) . . ?
C55 Na1 C36 102.49(8) . . ?
C54 Na1 C36 128.96(8) . . ?
C12 Na1 C36 108.89(8) . . ?
C35 Na1 C36 28.24(7) . . ?
C34 Na1 C36 50.01(7) . . ?
C13 Na1 C36 104.82(8) . . ?
C56 Na1 C36 96.25(8) . . ?
C37 Na1 C36 27.71(7) . . ?
C1 Na1 C38 125.41(8) . . ?
C55 Na1 C38 76.36(8) . . ?
C54 Na1 C38 88.74(8) . . ?
C12 Na1 C38 129.74(8) . . ?
C35 Na1 C38 57.06(8) . . ?
C34 Na1 C38 48.64(7) . . ?
C13 Na1 C38 147.16(9) . . ?
C56 Na1 C38 92.18(8) . . ?
C37 Na1 C38 27.51(7) . . ?
C36 Na1 C38 49.47(7) . . ?
C1 Na1 C33 98.92(8) . . ?
C55 Na1 C33 97.83(8) . . ?
C54 Na1 C33 98.92(8) . . ?
C12 Na1 C33 103.23(8) . . ?
C35 Na1 C33 50.17(7) . . ?
C34 Na1 C33 28.29(7) . . ?
C13 Na1 C33 126.81(8) . . ?
C56 Na1 C33 118.60(8) . . ?
C37 Na1 C33 49.31(7) . . ?
C36 Na1 C33 59.11(7) . . ?
C38 Na1 C33 27.67(7) . . ?
C1 Na1 H13A 58.2(5) . . ?
C55 Na1 H13A 114.3(6) . . ?
C54 Na1 H13A 105.3(6) . . ?
C12 Na1 H13A 44.8(6) . . ?
C35 Na1 H13A 108.9(6) . . ?
C34 Na1 H13A 121.1(6) . . ?
C13 Na1 H13A 20.7(6) . . ?
C56 Na1 H13A 94.1(6) . . ?
C37 Na1 H13A 141.3(5) . . ?
C36 Na1 H13A 116.7(6) . . ?
C38 Na1 H13A 165.5(6) . . ?
C33 Na1 H13A 147.1(6) . . ?
C2 C1 C12 130.5(2) . . ?
C2 C1 Na1 119.93(18) . . ?
C12 C1 Na1 80.61(15) . . ?
C2 C1 H1A 114.6(14) . . ?
C12 C1 H1A 112.3(14) . . ?
Na1 C1 H1A 82.6(14) . . ?
C1 C2 C7 127.7(2) . . ?
C1 C2 C3 118.6(2) . . ?
C7 C2 C3 113.5(2) . . ?
C1 C2 Ca1 115.06(17) . . ?
C7 C2 Ca1 76.66(14) . . ?
C3 C2 Ca1 72.54(14) . . ?
C4 C3 C2 123.0(2) . . ?
C4 C3 Ca1 78.45(15) . . ?
C2 C3 Ca1 76.87(14) . . ?
C4 C3 H3A 118.5 . . ?
C2 C3 H3A 118.5 . . ?
Ca1 C3 H3A 116.6 . . ?
C3 C4 C5 122.7(3) . . ?
C3 C4 Ca1 72.44(15) . . ?
C5 C4 Ca1 80.83(15) . . ?
C3 C4 H4A 118.6 . . ?
C5 C4 H4A 118.6 . . ?
Ca1 C4 H4A 118.8 . . ?
C6 C5 C4 115.3(2) . . ?
C6 C5 C8 123.9(2) . . ?
C4 C5 C8 120.7(2) . . ?
C6 C5 Ca1 74.76(14) . . ?
C4 C5 Ca1 70.43(14) . . ?
C8 C5 Ca1 126.67(17) . . ?
C7 C6 C5 122.7(2) . . ?
C7 C6 Ca1 72.61(14) . . ?
C5 C6 Ca1 77.08(15) . . ?
C7 C6 H6A 118.7 . . ?
C5 C6 H6A 118.7 . . ?
Ca1 C6 H6A 123.0 . . ?
C6 C7 C2 122.7(2) . . ?
C6 C7 Ca1 78.98(15) . . ?
C2 C7 Ca1 73.48(14) . . ?
C6 C7 H7A 118.6 . . ?
C2 C7 H7A 118.6 . . ?
Ca1 C7 H7A 119.7 . . ?
C10 C8 C5 111.6(2) . . ?
C10 C8 C11 109.0(3) . . ?
C5 C8 C11 108.6(2) . . ?
C10 C8 C9 109.4(3) . . ?
C5 C8 C9 109.2(2) . . ?
C11 C8 C9 109.0(2) . . ?
C8 C9 H9A 109.5 . . ?
C8 C9 H9B 109.5 . . ?
H9A C9 H9B 109.5 . . ?
C8 C9 H9C 109.5 . . ?
H9A C9 H9C 109.5 . . ?
H9B C9 H9C 109.5 . . ?
C8 C10 H10A 109.5 . . ?
C8 C10 H10B 109.5 . . ?
H10A C10 H10B 109.5 . . ?
C8 C10 H10C 109.5 . . ?
H10A C10 H10C 109.5 . . ?
H10B C10 H10C 109.5 . . ?
C8 C11 H11A 109.5 . . ?
C8 C11 H11B 109.5 . . ?
H11A C11 H11B 109.5 . . ?
C8 C11 H11C 109.5 . . ?
H11A C11 H11C 109.5 . . ?
H11B C11 H11C 109.5 . . ?
C17 C12 C13 114.2(2) . . ?
C17 C12 C1 127.7(2) . . ?
C13 C12 C1 118.1(2) . . ?
C17 C12 Na1 126.15(18) . . ?
C13 C12 Na1 77.42(15) . . ?
C1 C12 Na1 69.18(14) . . ?
C14 C13 C12 122.8(3) . . ?
C14 C13 Na1 130.00(19) . . ?
C12 C13 Na1 73.70(15) . . ?
C14 C13 H13A 119.1(14) . . ?
C12 C13 H13A 118.1(14) . . ?
Na1 C13 H13A 68.9(15) . . ?
C13 C14 C15 121.9(2) . . ?
C13 C14 H14A 119.0 . . ?
C15 C14 H14A 119.0 . . ?
C16 C15 C14 115.6(3) . . ?
C16 C15 C18 123.7(2) . . ?
C14 C15 C18 120.7(2) . . ?
C17 C16 C15 123.5(3) . . ?
C17 C16 H16A 118.2 . . ?
C15 C16 H16A 118.2 . . ?
C16 C17 C12 121.8(2) . . ?
C16 C17 H17A 119.1 . . ?
C12 C17 H17A 119.1 . . ?
C19 C18 C20 107.3(3) . . ?
C19 C18 C15 109.4(2) . . ?
C20 C18 C15 112.4(2) . . ?
C19 C18 C21 110.3(3) . . ?
C20 C18 C21 108.1(2) . . ?
C15 C18 C21 109.4(2) . . ?
C18 C19 H19A 109.5 . . ?
C18 C19 H19B 109.5 . . ?
H19A C19 H19B 109.5 . . ?
C18 C19 H19C 109.5 . . ?
H19A C19 H19C 109.5 . . ?
H19B C19 H19C 109.5 . . ?
C18 C20 H20A 109.5 . . ?
C18 C20 H20B 109.5 . . ?
H20A C20 H20B 109.5 . . ?
C18 C20 H20C 109.5 . . ?
H20A C20 H20C 109.5 . . ?
H20B C20 H20C 109.5 . . ?
C18 C21 H21A 109.5 . . ?
C18 C21 H21B 109.5 . . ?
H21A C21 H21B 109.5 . . ?
C18 C21 H21C 109.5 . . ?
H21A C21 H21C 109.5 . . ?
H21B C21 H21C 109.5 . . ?
C33 C22 C23 131.8(2) . . ?
C33 C22 Ca1 112.27(17) . . ?
C23 C22 Ca1 79.59(15) . . ?
C33 C22 H22A 114.0(15) . . ?
C23 C22 H22A 113.3(15) . . ?
Ca1 C22 H22A 86.1(15) . . ?
C24 C23 C28 113.7(2) . . ?
C24 C23 C22 118.2(2) . . ?
C28 C23 C22 128.0(2) . . ?
C24 C23 Ca1 77.59(14) . . ?
C28 C23 Ca1 120.36(16) . . ?
C22 C23 Ca1 68.61(14) . . ?
C25 C24 C23 123.5(2) . . ?
C25 C24 Ca1 123.12(18) . . ?
C23 C24 Ca1 72.21(14) . . ?
C25 C24 H24A 119.8(15) . . ?
C23 C24 H24A 116.6(15) . . ?
Ca1 C24 H24A 77.7(15) . . ?
C24 C25 C26 121.8(2) . . ?
C24 C25 H25A 119.1 . . ?
C26 C25 H25A 119.1 . . ?
C25 C26 C27 115.6(2) . . ?
C25 C26 C29 123.5(2) . . ?
C27 C26 C29 120.9(2) . . ?
C28 C27 C26 123.6(2) . . ?
C28 C27 H27A 118.2 . . ?
C26 C27 H27A 118.2 . . ?
C27 C28 C23 122.0(2) . . ?
C27 C28 H28A 119.0 . . ?
C23 C28 H28A 119.0 . . ?
C32 C29 C30 108.5(2) . . ?
C32 C29 C26 111.9(2) . . ?
C30 C29 C26 108.7(2) . . ?
C32 C29 C31 108.1(2) . . ?
C30 C29 C31 108.9(2) . . ?
C26 C29 C31 110.7(2) . . ?
C29 C30 H30A 109.5 . . ?
C29 C30 H30B 109.5 . . ?
H30A C30 H30B 109.5 . . ?
C29 C30 H30C 109.5 . . ?
H30A C30 H30C 109.5 . . ?
H30B C30 H30C 109.5 . . ?
C29 C31 H31A 109.5 . . ?
C29 C31 H31B 109.5 . . ?
H31A C31 H31B 109.5 . . ?
C29 C31 H31C 109.5 . . ?
H31A C31 H31C 109.5 . . ?
H31B C31 H31C 109.5 . . ?
C29 C32 H32A 109.5 . . ?
C29 C32 H32B 109.5 . . ?
H32A C32 H32B 109.5 . . ?
C29 C32 H32C 109.5 . . ?
H32A C32 H32C 109.5 . . ?
H32B C32 H32C 109.5 . . ?
C38 C33 C34 113.7(2) . . ?
C38 C33 C22 127.3(2) . . ?
C34 C33 C22 119.0(2) . . ?
C38 C33 Na1 74.23(14) . . ?
C34 C33 Na1 70.76(14) . . ?
C22 C33 Na1 121.63(16) . . ?
C35 C34 C33 122.9(2) . . ?
C35 C34 Na1 74.94(15) . . ?
C33 C34 Na1 80.94(15) . . ?
C35 C34 H34A 118.6 . . ?
C33 C34 H34A 118.6 . . ?
Na1 C34 H34A 115.9 . . ?
C34 C35 C36 122.7(2) . . ?
C34 C35 Na1 77.00(16) . . ?
C36 C35 Na1 79.84(16) . . ?
C34 C35 H35A 118.6 . . ?
C36 C35 H35A 118.6 . . ?
Na1 C35 H35A 114.8 . . ?
C37 C36 C35 115.0(2) . . ?
C37 C36 C39 123.5(2) . . ?
C35 C36 C39 121.5(2) . . ?
C37 C36 Na1 75.76(15) . . ?
C35 C36 Na1 71.92(15) . . ?
C39 C36 Na1 121.95(17) . . ?
C38 C37 C36 123.0(2) . . ?
C38 C37 Na1 76.91(15) . . ?
C36 C37 Na1 76.52(15) . . ?
C38 C37 H37A 118.5 . . ?
C36 C37 H37A 118.5 . . ?
Na1 C37 H37A 118.8 . . ?
C37 C38 C33 122.6(2) . . ?
C37 C38 Na1 75.58(15) . . ?
C33 C38 Na1 78.10(14) . . ?
C37 C38 H38A 118.7 . . ?
C33 C38 H38A 118.7 . . ?
Na1 C38 H38A 118.3 . . ?
C36 C39 C41 112.6(2) . . ?
C36 C39 C42 109.7(2) . . ?
C41 C39 C42 107.4(2) . . ?
C36 C39 C40 109.0(2) . . ?
C41 C39 C40 109.1(3) . . ?
C42 C39 C40 108.9(3) . . ?
C39 C40 H40A 109.5 . . ?
C39 C40 H40B 109.5 . . ?
H40A C40 H40B 109.5 . . ?
C39 C40 H40C 109.5 . . ?
H40A C40 H40C 109.5 . . ?
H40B C40 H40C 109.5 . . ?
C39 C41 H41A 109.5 . . ?
C39 C41 H41B 109.5 . . ?
H41A C41 H41B 109.5 . . ?
C39 C41 H41C 109.5 . . ?
H41A C41 H41C 109.5 . . ?
H41B C41 H41C 109.5 . . ?
C39 C42 H42A 109.5 . . ?
C39 C42 H42B 109.5 . . ?
H42A C42 H42B 109.5 . . ?
C39 C42 H42C 109.5 . . ?
H42A C42 H42C 109.5 . . ?
H42B C42 H42C 109.5 . . ?
C44 C43 C54 128.5(2) . . ?
C44 C43 Ca1 77.12(14) . . ?
C54 C43 Ca1 127.11(18) . . ?
C44 C43 H43A 114.4(15) . . ?
C54 C43 H43A 110.3(14) . . ?
Ca1 C43 H43A 90.5(14) . . ?
C45 C44 C49 114.1(2) . . ?
C45 C44 C43 118.5(2) . . ?
C49 C44 C43 127.4(2) . . ?
C45 C44 Ca1 74.58(14) . . ?
C49 C44 Ca1 123.18(17) . . ?
C43 C44 Ca1 71.33(14) . . ?
C46 C45 C44 123.2(2) . . ?
C46 C45 Ca1 123.73(17) . . ?
C44 C45 Ca1 74.76(14) . . ?
C46 C45 H45A 118.4 . . ?
C44 C45 H45A 118.4 . . ?
Ca1 C45 H45A 72.1 . . ?
C45 C46 C47 122.0(2) . . ?
C45 C46 H46A 119.0 . . ?
C47 C46 H46A 119.0 . . ?
C46 C47 C48 115.4(2) . . ?
C46 C47 C50 123.6(2) . . ?
C48 C47 C50 120.9(2) . . ?
C49 C48 C47 123.7(3) . . ?
C49 C48 H48A 118.2 . . ?
C47 C48 H48A 118.2 . . ?
C48 C49 C44 121.6(2) . . ?
C48 C49 H49A 119.2 . . ?
C44 C49 H49A 119.2 . . ?
C52 C50 C47 109.8(2) . . ?
C52 C50 C53 107.9(2) . . ?
C47 C50 C53 111.8(2) . . ?
C52 C50 C51 109.9(2) . . ?
C47 C50 C51 109.4(2) . . ?
C53 C50 C51 108.0(2) . . ?
C50 C51 H51A 109.5 . . ?
C50 C51 H51B 109.5 . . ?
H51A C51 H51B 109.5 . . ?
C50 C51 H51C 109.5 . . ?
H51A C51 H51C 109.5 . . ?
H51B C51 H51C 109.5 . . ?
C50 C52 H52A 109.5 . . ?
C50 C52 H52B 109.5 . . ?
H52A C52 H52B 109.5 . . ?
C50 C52 H52C 109.5 . . ?
H52A C52 H52C 109.5 . . ?
H52B C52 H52C 109.5 . . ?
C50 C53 H53A 109.5 . . ?
C50 C53 H53B 109.5 . . ?
H53A C53 H53B 109.5 . . ?
C50 C53 H53C 109.5 . . ?
H53A C53 H53C 109.5 . . ?
H53B C53 H53C 109.5 . . ?
C55 C54 C59 114.5(2) . . ?
C55 C54 C43 119.3(2) . . ?
C59 C54 C43 126.0(2) . . ?
C55 C54 Na1 73.50(15) . . ?
C59 C54 Na1 85.57(16) . . ?
C43 C54 Na1 104.99(17) . . ?
C56 C55 C54 122.9(3) . . ?
C56 C55 Na1 84.23(16) . . ?
C54 C55 Na1 76.35(15) . . ?
C56 C55 H55A 118.5 . . ?
C54 C55 H55A 118.5 . . ?
Na1 C55 H55A 110.6 . . ?
C55 C56 C57 121.9(2) . . ?
C55 C56 Na1 67.48(14) . . ?
C57 C56 Na1 86.83(15) . . ?
C55 C56 H56A 119.1 . . ?
C57 C56 H56A 119.1 . . ?
Na1 C56 H56A 116.8 . . ?
C56 C57 C58 115.6(2) . . ?
C56 C57 C60 124.0(2) . . ?
C58 C57 C60 120.2(2) . . ?
C59 C58 C57 123.0(2) . . ?
C59 C58 H58A 118.5 . . ?
C57 C58 H58A 118.5 . . ?
C58 C59 C54 122.0(2) . . ?
C58 C59 Na1 84.85(16) . . ?
C54 C59 Na1 66.18(15) . . ?
C58 C59 H59A 119.0 . . ?
C54 C59 H59A 119.0 . . ?
Na1 C59 H59A 120.6 . . ?
C61 C60 C62 109.3(2) . . ?
C61 C60 C63 108.5(2) . . ?
C62 C60 C63 107.8(2) . . ?
C61 C60 C57 108.4(2) . . ?
C62 C60 C57 110.6(2) . . ?
C63 C60 C57 112.1(2) . . ?
C60 C61 H61A 109.5 . . ?
C60 C61 H61B 109.5 . . ?
H61A C61 H61B 109.5 . . ?
C60 C61 H61C 109.5 . . ?
H61A C61 H61C 109.5 . . ?
H61B C61 H61C 109.5 . . ?
C60 C62 H62A 109.5 . . ?
C60 C62 H62B 109.5 . . ?
H62A C62 H62B 109.5 . . ?
C60 C62 H62C 109.5 . . ?
H62A C62 H62C 109.5 . . ?
H62B C62 H62C 109.5 . . ?
C60 C63 H63A 109.5 . . ?
C60 C63 H63B 109.5 . . ?
H63A C63 H63B 109.5 . . ?
C60 C63 H63C 109.5 . . ?
H63A C63 H63C 109.5 . . ?
H63B C63 H63C 109.5 . . ?

loop_
_geom_bond_atom_site_label_1
_geom_bond_atom_site_label_2
_geom_bond_distance
_geom_bond_site_symmetry_2
_geom_bond_publ_flag
Ca1 C22 2.544(3) . ?
Ca1 C43 2.614(3) . ?
Ca1 C23 2.688(2) . ?
Ca1 C45 2.688(3) . ?
Ca1 C44 2.690(3) . ?
Ca1 C3 2.691(3) . ?
Ca1 C2 2.747(2) . ?
Ca1 C24 2.757(3) . ?
Ca1 C4 2.765(3) . ?
Ca1 C7 2.788(3) . ?
Ca1 C6 2.868(2) . ?
Ca1 C5 2.897(3) . ?
Ca1 H22A 2.65(2) . ?
Ca1 H24A 2.72(2) . ?
Na1 C1 2.672(3) . ?
Na1 C55 2.700(3) . ?
Na1 C54 2.737(3) . ?
Na1 C12 2.820(3) . ?
Na1 C35 2.824(3) . ?
Na1 C34 2.849(3) . ?
Na1 C13 2.868(3) . ?
Na1 C56 2.908(3) . ?
Na1 C37 2.914(3) . ?
Na1 C36 2.924(3) . ?
Na1 C38 2.931(3) . ?
Na1 C33 2.980(3) . ?
Na1 H13A 2.68(3) . ?
C1 C2 1.416(4) . ?
C1 C12 1.438(4) . ?
C1 H1A 0.95(2) . ?
C2 C7 1.427(4) . ?
C2 C3 1.436(4) . ?
C3 C4 1.373(4) . ?
C3 H3A 0.9500 . ?
C4 C5 1.411(4) . ?
C4 H4A 0.9500 . ?
C5 C6 1.403(4) . ?
C5 C8 1.534(4) . ?
C6 C7 1.390(4) . ?
C6 H6A 0.9500 . ?
C7 H7A 0.9500 . ?
C8 C10 1.511(4) . ?
C8 C11 1.536(4) . ?
C8 C9 1.541(4) . ?
C9 H9A 0.9800 . ?
C9 H9B 0.9800 . ?
C9 H9C 0.9800 . ?
C10 H10A 0.9800 . ?
C10 H10B 0.9800 . ?
C10 H10C 0.9800 . ?
C11 H11A 0.9800 . ?
C11 H11B 0.9800 . ?
C11 H11C 0.9800 . ?
C12 C17 1.416(4) . ?
C12 C13 1.419(4) . ?
C13 C14 1.381(4) . ?
C13 H13A 1.01(3) . ?
C14 C15 1.398(4) . ?
C14 H14A 0.9500 . ?
C15 C16 1.386(4) . ?
C15 C18 1.534(4) . ?
C16 C17 1.376(4) . ?
C16 H16A 0.9500 . ?
C17 H17A 0.9500 . ?
C18 C19 1.523(4) . ?
C18 C20 1.528(4) . ?
C18 C21 1.536(4) . ?
C19 H19A 0.9800 . ?
C19 H19B 0.9800 . ?
C19 H19C 0.9800 . ?
C20 H20A 0.9800 . ?
C20 H20B 0.9800 . ?
C20 H20C 0.9800 . ?
C21 H21A 0.9800 . ?
C21 H21B 0.9800 . ?
C21 H21C 0.9800 . ?
C22 C33 1.431(4) . ?
C22 C23 1.440(4) . ?
C22 H22A 0.92(2) . ?
C23 C24 1.420(3) . ?
C23 C28 1.423(3) . ?
C24 C25 1.387(4) . ?
C24 H24A 0.94(3) . ?
C25 C26 1.392(3) . ?
C25 H25A 0.9500 . ?
C26 C27 1.394(3) . ?
C26 C29 1.535(3) . ?
C27 C28 1.378(4) . ?
C27 H27A 0.9500 . ?
C28 H28A 0.9500 . ?
C29 C32 1.532(4) . ?
C29 C30 1.532(4) . ?
C29 C31 1.538(4) . ?
C30 H30A 0.9800 . ?
C30 H30B 0.9800 . ?
C30 H30C 0.9800 . ?
C31 H31A 0.9800 . ?
C31 H31B 0.9800 . ?
C31 H31C 0.9800 . ?
C32 H32A 0.9800 . ?
C32 H32B 0.9800 . ?
C32 H32C 0.9800 . ?
C33 C38 1.414(3) . ?
C33 C34 1.430(4) . ?
C34 C35 1.376(4) . ?
C34 H34A 0.9500 . ?
C35 C36 1.406(4) . ?
C35 H35A 0.9500 . ?
C36 C37 1.398(4) . ?
C36 C39 1.519(4) . ?
C37 C38 1.390(4) . ?
C37 H37A 0.9500 . ?
C38 H38A 0.9500 . ?
C39 C41 1.525(4) . ?
C39 C42 1.533(4) . ?
C39 C40 1.537(4) . ?
C40 H40A 0.9800 . ?
C40 H40B 0.9800 . ?
C40 H40C 0.9800 . ?
C41 H41A 0.9800 . ?
C41 H41B 0.9800 . ?
C41 H41C 0.9800 . ?
C42 H42A 0.9800 . ?
C42 H42B 0.9800 . ?
C42 H42C 0.9800 . ?
C43 C44 1.444(4) . ?
C43 C54 1.451(4) . ?
C43 H43A 0.99(3) . ?
C44 C45 1.422(4) . ?
C44 C49 1.422(4) . ?
C45 C46 1.388(4) . ?
C45 H45A 0.9500 . ?
C46 C47 1.390(4) . ?
C46 H46A 0.9500 . ?
C47 C48 1.403(4) . ?
C47 C50 1.531(4) . ?
C48 C49 1.380(4) . ?
C48 H48A 0.9500 . ?
C49 H49A 0.9500 . ?
C50 C52 1.531(4) . ?
C50 C53 1.534(4) . ?
C50 C51 1.536(4) . ?
C51 H51A 0.9800 . ?
C51 H51B 0.9800 . ?
C51 H51C 0.9800 . ?
C52 H52A 0.9800 . ?
C52 H52B 0.9800 . ?
C52 H52C 0.9800 . ?
C53 H53A 0.9800 . ?
C53 H53B 0.9800 . ?
C53 H53C 0.9800 . ?
C54 C55 1.415(4) . ?
C54 C59 1.416(4) . ?
C55 C56 1.385(4) . ?
C55 H55A 0.9500 . ?
C56 C57 1.399(4) . ?
C56 H56A 0.9500 . ?
C57 C58 1.400(4) . ?
C57 C60 1.539(4) . ?
C58 C59 1.381(4) . ?
C58 H58A 0.9500 . ?
C59 H59A 0.9500 . ?
C60 C61 1.534(4) . ?
C60 C62 1.535(4) . ?
C60 C63 1.538(4) . ?
C61 H61A 0.9800 . ?
C61 H61B 0.9800 . ?
C61 H61C 0.9800 . ?
C62 H62A 0.9800 . ?
C62 H62B 0.9800 . ?
C62 H62C 0.9800 . ?
C63 H63A 0.9800 . ?
C63 H63B 0.9800 . ?
C63 H63C 0.9800 . ?
